data_2200118
loop_
_publ_author_name
'Ajees, A. Abdul'
'Sekar, K.'
'Parthasarathy, S.'
'Schenk, H.'
'Epe, B.'
'Mondon, A.'

_publ_section_title
;
 Tricoccin R6
;
_journal_issue 2
_journal_name_full 'Acta Crystallographica Section E'
_journal_page_first o116
_journal_page_last o117
_journal_paper_doi 10.1107/S1600536801000733
_journal_volume 57
_journal_year 2001
_chemical_formula_moiety 'C25 H28 O8'
_chemical_formula_sum 'C25 H28 O8'
_chemical_formula_weight 456.47
_chemical_name_systematic
;
?
;
_space_group_IT_number 19
_symmetry_cell_setting orthorhombic
_symmetry_space_group_name_Hall 'P 2ac 2ab'
_symmetry_space_group_name_H-M 'P 21 21 21'
_audit_creation_method SHELXL-97
_cell_angle_alpha 90.00
_cell_angle_beta 90.00
_cell_angle_gamma 90.00
_cell_formula_units_Z 4
_cell_length_a 7.224(2)
_cell_length_b 15.521(2)
_cell_length_c 20.4040(10)
_cell_measurement_reflns_used 25
_cell_measurement_temperature 293(2)
_cell_measurement_theta_max 30
_cell_measurement_theta_min 20
_cell_volume 2287.8(7)
_computing_cell_refinement 'SDP (Frenz, 1978)'
_computing_data_collection 'CAD-4 Software (Enraf-Nonius, 1989)'
_computing_data_reduction 'CAD-4 Software'
_computing_molecular_graphics 'ORTEPIII (Johnson & Burnett, 1998)'
_computing_publication_material 'SHELXL97 and PARST97 (Nardelli, 1995)'
_computing_structure_refinement 'SHELXL97 (Sheldrick, 1997)'
_computing_structure_solution 'SHELXS97 (Sheldrick, 1997)'
_diffrn_ambient_temperature 293(2)
_diffrn_measured_fraction_theta_full .971
_diffrn_measured_fraction_theta_max .971
_diffrn_measurement_device_type 'Enraf-Nonius CAD-4'
_diffrn_measurement_method \w/2\q
_diffrn_radiation_monochromator graphite
_diffrn_radiation_source 'fine-focus sealed tube'
_diffrn_radiation_type CuK\a
_diffrn_radiation_wavelength 1.54180
_diffrn_reflns_av_R_equivalents .0000
_diffrn_reflns_av_sigmaI/netI .0226
_diffrn_reflns_limit_h_max 8
_diffrn_reflns_limit_h_min 0
_diffrn_reflns_limit_k_max 18
_diffrn_reflns_limit_k_min 0
_diffrn_reflns_limit_l_max 24
_diffrn_reflns_limit_l_min 0
_diffrn_reflns_number 2417
_diffrn_reflns_theta_full 69.93
_diffrn_reflns_theta_max 69.93
_diffrn_reflns_theta_min 3.58
_diffrn_standards_decay_% <1
_diffrn_standards_interval_time 120
_diffrn_standards_number 3
_exptl_absorpt_coefficient_mu .821
_exptl_absorpt_correction_type none
_exptl_crystal_colour colourless
_exptl_crystal_density_diffrn 1.325
_exptl_crystal_density_meas ?
_exptl_crystal_density_method 'not measured'
_exptl_crystal_description needle
_exptl_crystal_F_000 968
_exptl_crystal_size_max .25
_exptl_crystal_size_mid .25
_exptl_crystal_size_min .20
_refine_diff_density_max .193
_refine_diff_density_min -.165
_refine_ls_abs_structure_details 'Flack (1983)'
_refine_ls_abs_structure_Flack .2(2)
_refine_ls_extinction_coef .0078(4)
_refine_ls_extinction_method SHELXL07
_refine_ls_goodness_of_fit_ref 1.036
_refine_ls_hydrogen_treatment constr
_refine_ls_matrix_type full
_refine_ls_number_parameters 303
_refine_ls_number_reflns 2417
_refine_ls_number_restraints 0
_refine_ls_restrained_S_all 1.036
_refine_ls_R_factor_all .038
_refine_ls_R_factor_gt .033
_refine_ls_shift/su_max .001
_refine_ls_shift/su_mean .000
_refine_ls_structure_factor_coef Fsqd
_refine_ls_weighting_details 'calc w = 1/[\s^2^(Fo^2^)+(0.0539P)^2^+0.3026P] where P = (Fo^2^+2Fc^2^)/3'
_refine_ls_weighting_scheme calc
_refine_ls_wR_factor_ref .092
_reflns_number_gt 2171
_reflns_number_total 2417
_reflns_threshold_expression I>2\s(I)
_cod_data_source_file cf6030.cif
_cod_data_source_block I
_cod_depositor_comments
;
The following automatic conversions were performed:
'_symmetry_cell_setting' value 'Orthorhombic' changed to 'orthorhombic'
according to '/home/saulius/struct/CIF-dictionaries/cif_core.dic'
dictionary named 'cif_core.dic' version 2.4.1 from 2010-06-29.

Automatic conversion script
Id: cif_fix_enum 1527 2010-12-29 10:47:43Z saulius 

The following automatic conversions were performed:

'_symmetry_cell_setting' value 'Orthorhombic' changed to
'orthorhombic' according to
/home/saulius/struct/CIF-dictionaries/cif_core.dic dictionary named
'cif_core.dic' version 2.4.1 from 2010-06-29.

Automatic conversion script
Id: cif_fix_values 1715 2011-07-08 13:25:40Z adriana 

The following automatic conversions were performed:

'_exptl_crystal_density_meas' value 'not measured' was changed to '?'
- the value is perceived as not measured.

Automatic conversion script
Id: cif_fix_values 3008 2015-01-20 13:52:24Z robertas 
;
_cod_database_code 2200118
_cod_database_fobs_code 2200118

loop_
_symmetry_equiv_pos_as_xyz
'x, y, z'
'-x+1/2, -y, z+1/2'
'x+1/2, -y+1/2, -z'
'-x, y+1/2, -z+1/2'

loop_
_atom_site_label
_atom_site_fract_x
_atom_site_fract_y
_atom_site_fract_z
_atom_site_U_iso_or_equiv
_atom_site_adp_type
_atom_site_calc_flag
_atom_site_refinement_flags
_atom_site_occupancy
_atom_site_disorder_assembly
_atom_site_disorder_group
_atom_site_type_symbol
C1 -.0011(4) .44829(18) .91298(12) .0514(6) Uani d . 1 . . C
H1 -.0884 .4147 .9347 .062 Uiso calc R 1 . . H
C2 .0661(5) .43112(18) .85488(13) .0582(7) Uani d . 1 . . C
H2 .0317 .3849 .8286 .070 Uiso calc R 1 . . H
C3 .2029(5) .49599(17) .83820(12) .0576(7) Uani d . 1 . . C
C4 .3046(4) .58439(16) 1.03575(12) .0522(6) Uani d . 1 . . C
C5 .1881(4) .51129(15) 1.00390(10) .0421(5) Uani d . 1 . . C
H5 .0954 .4942 1.0364 .051 Uiso calc R 1 . . H
C6 .3230(4) .43608(14) .99777(11) .0427(5) Uani d . 1 . . C
H6A .2593 .3813 1.0019 .051 Uiso calc R 1 . . H
H6B .3879 .4377 .9562 .051 Uiso calc R 1 . . H
C7 .4547(4) .45026(14) 1.05433(11) .0408(5) Uani d . 1 . . C
C8 .6596(3) .34735(13) 1.10470(10) .0355(5) Uani d . 1 . . C
C9 .5305(3) .39130(15) 1.15372(10) .0396(5) Uani d . 1 . . C
H9 .5905 .4432 1.1710 .047 Uiso calc R 1 . . H
C10 .0822(4) .52963(15) .93978(11) .0445(5) Uani d . 1 . . C
C11 .4825(4) .33158(17) 1.20975(11) .0469(6) Uani d . 1 . . C
H11A .4279 .2790 1.1928 .056 Uiso calc R 1 . . H
H11B .3931 .3590 1.2384 .056 Uiso calc R 1 . . H
C12 .6596(4) .31011(19) 1.24852(11) .0518(6) Uani d . 1 . . C
H12A .6800 .3555 1.2804 .062 Uiso calc R 1 . . H
H12B .6384 .2572 1.2727 .062 Uiso calc R 1 . . H
C13 .8365(3) .29927(14) 1.20829(10) .0372(5) Uani d . 1 . . C
C14 .8410(3) .32540(13) 1.13677(10) .0357(5) Uani d . 1 . . C
C15 .9635(4) .26286(16) 1.10388(11) .0441(5) Uani d . 1 . . C
O16 1.0349(3) .20671(11) 1.14794(8) .0543(5) Uani d . 1 . . O
C17 .9415(4) .21545(14) 1.21156(10) .0417(5) Uani d . 1 . . C
H17 .8513 .1686 1.2155 .050 Uiso calc R 1 . . H
C18 .9432(4) .37711(14) 1.18752(10) .0406(5) Uani d . 1 . . C
H18A 1.0772 .3734 1.1879 .049 Uiso calc R 1 . . H
H18B .8935 .4331 1.1991 .049 Uiso calc R 1 . . H
C19 -.0644(5) .6001(2) .94640(15) .0669(8) Uani d . 1 . . C
H19A -.0058 .6533 .9584 .100 Uiso calc R 1 . . H
H19B -.1519 .5841 .9796 .100 Uiso calc R 1 . . H
H19C -.1274 .6072 .9053 .100 Uiso calc R 1 . . H
C20 1.0822(3) .20472(14) 1.26463(11) .0414(5) Uani d . 1 . . C
C21 1.1910(5) .13015(17) 1.27584(14) .0588(7) Uani d . 1 . . C
H21 1.1909 .0798 1.2511 .071 Uiso calc R 1 . . H
C22 1.1283(4) .26077(17) 1.31191(12) .0503(6) Uani d . 1 . . C
H22 1.0786 .3158 1.3163 .060 Uiso calc R 1 . . H
C23 1.2935(5) .14616(19) 1.32873(16) .0681(8) Uani d . 1 . . C
H23 1.3781 .1079 1.3469 .082 Uiso calc R 1 . . H
O24 1.2571(3) .22641(13) 1.35249(9) .0662(6) Uani d . 1 . . O
O25 1.0044(3) .25932(14) 1.04679(8) .0633(6) Uani d . 1 . . O
O26 .5807(3) .26671(11) 1.08654(7) .0492(4) Uani d . 1 . . O
H26 .5599 .2665 1.0470 .074 Uiso calc R 1 . . H
O27 .3774(2) .41558(11) 1.11359(8) .0493(4) Uani d . 1 . . O
C28 .3810(6) .65439(18) .99111(18) .0801(11) Uani d . 1 . . C
H28A .4712 .6877 1.0145 .120 Uiso calc R 1 . . H
H28B .2818 .6912 .9771 .120 Uiso calc R 1 . . H
H28C .4380 .6284 .9535 .120 Uiso calc R 1 . . H
C29 .2061(6) .6227(3) 1.09453(17) .0929(13) Uani d . 1 . . C
H29A .1845 .5784 1.1265 .139 Uiso calc R 1 . . H
H29B .0900 .6468 1.0809 .139 Uiso calc R 1 . . H
H29C .2816 .6671 1.1135 .139 Uiso calc R 1 . . H
C30 .6516(3) .41203(15) 1.04874(11) .0422(5) Uani d . 1 . . C
H30A .6693 .3838 1.0068 .051 Uiso calc R 1 . . H
H30B .7450 .4564 1.0540 .051 Uiso calc R 1 . . H
O31 .4710(3) .54090(10) 1.05931(8) .0506(4) Uani d . 1 . . O
O32 .2099(3) .55420(10) .88795(8) .0519(5) Uani d . 1 . . O
O33 .3017(4) .50316(15) .79069(10) .0880(8) Uani d . 1 . . O

loop_
_atom_site_aniso_label
_atom_site_aniso_U_11
_atom_site_aniso_U_22
_atom_site_aniso_U_33
_atom_site_aniso_U_12
_atom_site_aniso_U_13
_atom_site_aniso_U_23
C1 .0454(14) .0577(15) .0513(13) -.0012(12) -.0097(12) .0012(11)
C2 .0699(18) .0536(14) .0509(14) .0031(15) -.0113(15) -.0073(12)
C3 .085(2) .0476(13) .0404(12) .0124(15) .0016(14) .0050(10)
C4 .0616(15) .0431(12) .0518(13) .0092(13) -.0173(13) -.0084(11)
C5 .0481(13) .0423(12) .0359(10) .0025(11) -.0040(11) .0025(9)
C6 .0530(14) .0347(10) .0405(11) .0000(11) -.0110(11) .0019(9)
C7 .0464(13) .0373(11) .0387(11) -.0018(10) -.0062(11) .0041(9)
C8 .0409(12) .0371(10) .0285(9) -.0033(10) -.0042(9) -.0004(8)
C9 .0400(12) .0466(12) .0321(10) .0032(10) -.0028(10) .0032(9)
C10 .0500(14) .0450(12) .0386(11) .0064(12) -.0053(11) .0028(9)
C11 .0436(13) .0609(15) .0361(11) .0058(12) .0078(10) .0085(11)
C12 .0503(14) .0744(16) .0306(10) .0073(14) .0034(11) .0076(11)
C13 .0433(12) .0420(11) .0263(9) .0028(10) -.0035(9) .0001(8)
C14 .0420(12) .0392(10) .0260(9) .0022(10) .0003(9) -.0009(8)
C15 .0516(14) .0482(12) .0325(10) .0086(12) -.0049(11) -.0062(10)
O16 .0690(12) .0543(10) .0397(8) .0241(10) -.0051(9) -.0084(7)
C17 .0511(13) .0381(11) .0359(11) .0004(11) -.0052(11) .0008(9)
C18 .0433(12) .0394(11) .0389(11) .0012(11) -.0057(10) -.0048(9)
C19 .0720(19) .0659(17) .0626(16) .0297(17) -.0152(16) -.0024(14)
C20 .0440(12) .0425(11) .0378(11) -.0012(11) -.0032(11) .0081(9)
C21 .0704(18) .0452(13) .0610(16) .0073(14) -.0120(16) .0076(11)
C22 .0542(15) .0527(13) .0441(12) .0013(13) -.0103(12) .0048(10)
C23 .070(2) .0601(16) .0739(19) .0127(17) -.0188(18) .0142(15)
O24 .0727(13) .0695(12) .0564(10) .0022(11) -.0275(11) .0063(10)
O25 .0757(13) .0805(13) .0338(8) .0208(12) .0058(9) -.0108(8)
O26 .0654(11) .0465(9) .0357(8) -.0133(9) -.0100(8) -.0013(7)
O27 .0399(8) .0663(10) .0418(8) .0062(9) -.0021(7) .0143(8)
C28 .097(3) .0426(14) .101(2) -.0143(17) -.037(2) .0130(15)
C29 .087(2) .107(3) .086(2) .030(2) -.024(2) -.054(2)
C30 .0431(12) .0481(12) .0353(10) -.0009(11) -.0013(10) .0075(10)
O31 .0581(11) .0396(8) .0541(9) -.0007(8) -.0170(9) -.0033(7)
O32 .0704(12) .0416(8) .0438(8) .0012(9) .0013(9) .0082(7)
O33 .131(2) .0753(13) .0579(12) .0085(16) .0324(15) .0096(10)

loop_
_atom_type_symbol
_atom_type_description
_atom_type_scat_dispersion_real
_atom_type_scat_dispersion_imag
_atom_type_scat_source
C C .0181 .0091 'International Tables Vol C Tables 4.2.6.8 and 6.1.1.4'
H H .0000 .0000 'International Tables Vol C Tables 4.2.6.8 and 6.1.1.4'
O O .0492 .0322 'International Tables Vol C Tables 4.2.6.8 and 6.1.1.4'

loop_
_geom_angle_atom_site_label_1
_geom_angle_atom_site_label_2
_geom_angle_atom_site_label_3
_geom_angle
C2 C1 C10 110.6(3)
C2 C1 H1 124.7
C10 C1 H1 124.7
C1 C2 C3 108.9(2)
C1 C2 H2 125.6
C3 C2 H2 125.6
O33 C3 O32 121.0(3)
O33 C3 C2 130.8(3)
O32 C3 C2 108.1(2)
O31 C4 C29 107.9(2)
O31 C4 C28 103.2(3)
C29 C4 C28 111.3(3)
O31 C4 C5 104.23(18)
C29 C4 C5 111.3(3)
C28 C4 C5 117.9(2)
C6 C5 C10 112.87(18)
C6 C5 C4 104.30(19)
C10 C5 C4 119.2(2)
C6 C5 H5 106.6
C10 C5 H5 106.6
C4 C5 H5 106.6
C7 C6 C5 103.17(18)
C7 C6 H6A 111.1
C5 C6 H6A 111.1
C7 C6 H6B 111.1
C5 C6 H6B 111.1
H6A C6 H6B 109.1
O31 C7 O27 110.14(19)
O31 C7 C6 104.60(18)
O27 C7 C6 110.07(19)
O31 C7 C30 108.1(2)
O27 C7 C30 106.03(17)
C6 C7 C30 117.8(2)
O26 C8 C14 105.23(17)
O26 C8 C30 111.68(17)
C14 C8 C30 120.60(19)
O26 C8 C9 108.57(19)
C14 C8 C9 110.38(16)
C30 C8 C9 100.00(17)
O27 C9 C11 114.72(19)
O27 C9 C8 102.44(16)
C11 C9 C8 111.17(19)
O27 C9 H9 109.4
C11 C9 H9 109.4
C8 C9 H9 109.4
O32 C10 C1 102.12(18)
O32 C10 C19 108.4(2)
C1 C10 C19 110.9(2)
O32 C10 C5 110.5(2)
C1 C10 C5 110.65(19)
C19 C10 C5 113.6(2)
C9 C11 C12 109.3(2)
C9 C11 H11A 109.8
C12 C11 H11A 109.8
C9 C11 H11B 109.8
C12 C11 H11B 109.8
H11A C11 H11B 108.3
C13 C12 C11 116.26(17)
C13 C12 H12A 108.2
C11 C12 H12A 108.2
C13 C12 H12B 108.2
C11 C12 H12B 108.2
H12A C12 H12B 107.4
C18 C13 C17 116.8(2)
C18 C13 C14 59.95(14)
C17 C13 C14 105.25(18)
C18 C13 C12 119.6(2)
C17 C13 C12 119.5(2)
C14 C13 C12 120.4(2)
C15 C14 C18 111.7(2)
C15 C14 C8 118.29(18)
C18 C14 C8 127.33(19)
C15 C14 C13 105.96(18)
C18 C14 C13 59.34(14)
C8 C14 C13 117.5(2)
O25 C15 O16 121.3(2)
O25 C15 C14 128.2(2)
O16 C15 C14 110.48(18)
C15 O16 C17 110.62(17)
O16 C17 C20 108.5(2)
O16 C17 C13 105.76(17)
C20 C17 C13 118.06(19)
O16 C17 H17 108.0
C20 C17 H17 108.0
C13 C17 H17 108.0
C13 C18 C14 60.70(14)
C13 C18 H18A 117.7
C14 C18 H18A 117.7
C13 C18 H18B 117.7
C14 C18 H18B 117.7
H18A C18 H18B 114.8
C10 C19 H19A 109.5
C10 C19 H19B 109.5
H19A C19 H19B 109.5
C10 C19 H19C 109.5
H19A C19 H19C 109.5
H19B C19 H19C 109.5
C22 C20 C21 106.0(2)
C22 C20 C17 128.2(2)
C21 C20 C17 125.8(2)
C23 C21 C20 106.7(3)
C23 C21 H21 126.7
C20 C21 H21 126.7
C20 C22 O24 110.8(2)
C20 C22 H22 124.6
O24 C22 H22 124.6
C21 C23 O24 110.6(3)
C21 C23 H23 124.7
O24 C23 H23 124.7
C22 O24 C23 106.0(2)
C8 O26 H26 109.5
C9 O27 C7 106.29(17)
C4 C28 H28A 109.5
C4 C28 H28B 109.5
H28A C28 H28B 109.5
C4 C28 H28C 109.5
H28A C28 H28C 109.5
H28B C28 H28C 109.5
C4 C29 H29A 109.5
C4 C29 H29B 109.5
H29A C29 H29B 109.5
C4 C29 H29C 109.5
H29A C29 H29C 109.5
H29B C29 H29C 109.5
C8 C30 C7 103.46(19)
C8 C30 H30A 111.1
C7 C30 H30A 111.1
C8 C30 H30B 111.1
C7 C30 H30B 111.1
H30A C30 H30B 109.0
C7 O31 C4 111.55(19)
C3 O32 C10 110.2(2)

loop_
_geom_bond_atom_site_label_1
_geom_bond_atom_site_label_2
_geom_bond_site_symmetry_2
_geom_bond_distance
_geom_bond_publ_flag
C1 C2 . 1.309(4) ?
C1 C10 . 1.501(4) ?
C1 H1 . .930 ?
C2 C3 . 1.452(4) ?
C2 H2 . .930 ?
C3 O33 . 1.209(3) ?
C3 O32 . 1.360(3) ?
C4 O31 . 1.460(3) ?
C4 C29 . 1.516(4) ?
C4 C28 . 1.521(4) ?
C4 C5 . 1.555(3) ?
C5 C6 . 1.526(3) ?
C5 C10 . 1.542(3) ?
C5 H5 . .980 ?
C6 C7 . 1.512(3) ?
C6 H6A . .970 ?
C6 H6B . .970 ?
C7 O31 . 1.415(3) ?
C7 O27 . 1.437(3) ?
C7 C30 . 1.546(4) ?
C8 O26 . 1.424(3) ?
C8 C14 . 1.504(3) ?
C8 C30 . 1.521(3) ?
C8 C9 . 1.528(3) ?
C9 O27 . 1.427(3) ?
C9 C11 . 1.512(3) ?
C9 H9 . .980 ?
C10 O32 . 1.455(3) ?
C10 C19 . 1.528(4) ?
C11 C12 . 1.541(4) ?
C11 H11A . .970 ?
C11 H11B . .970 ?
C12 C13 . 1.528(3) ?
C12 H12A . .970 ?
C12 H12B . .970 ?
C13 C18 . 1.494(3) ?
C13 C17 . 1.507(3) ?
C13 C14 . 1.515(3) ?
C14 C15 . 1.475(3) ?
C14 C18 . 1.504(3) ?
C15 O25 . 1.203(3) ?
C15 O16 . 1.354(3) ?
O16 C17 . 1.469(3) ?
C17 C20 . 1.494(3) ?
C17 H17 . .980 ?
C18 H18A . .970 ?
C18 H18B . .970 ?
C19 H19A . .960 ?
C19 H19B . .960 ?
C19 H19C . .960 ?
C20 C22 . 1.341(3) ?
C20 C21 . 1.418(3) ?
C21 C23 . 1.332(4) ?
C21 H21 . .930 ?
C22 O24 . 1.355(3) ?
C22 H22 . .930 ?
C23 O24 . 1.362(4) ?
C23 H23 . .930 ?
O26 H26 . .820 ?
C28 H28A . .960 ?
C28 H28B . .960 ?
C28 H28C . .960 ?
C29 H29A . .960 ?
C29 H29B . .960 ?
C29 H29C . .960 ?
C30 H30A . .970 ?
C30 H30B . .970 ?

loop_
_geom_hbond_atom_site_label_D
_geom_hbond_atom_site_label_H
_geom_hbond_atom_site_label_A
_geom_hbond_site_symmetry_A
_geom_hbond_distance_DH
_geom_hbond_distance_HA
_geom_hbond_distance_DA
_geom_hbond_angle_DHA
C28 H28C O32 . .96 2.41 2.894(4) 110.5
O26 H26 O25 3_457 .82 2.00 2.805(2) 168.6
C23 H23 O31 4_747 .93 2.43 3.283(3) 151.7

loop_
_geom_torsion_atom_site_label_1
_geom_torsion_atom_site_label_2
_geom_torsion_atom_site_label_3
_geom_torsion_atom_site_label_4
_geom_torsion
C10 C1 C2 C3 2.0(3)
C1 C2 C3 O33 177.4(3)
C1 C2 C3 O32 -2.0(3)
O31 C4 C5 C6 -13.5(2)
C29 C4 C5 C6 -129.6(2)
C28 C4 C5 C6 100.1(3)
O31 C4 C5 C10 -140.6(2)
C29 C4 C5 C10 103.4(3)
C28 C4 C5 C10 -26.9(4)
C10 C5 C6 C7 160.3(2)
C4 C5 C6 C7 29.4(2)
C5 C6 C7 O31 -35.1(2)
C5 C6 C7 O27 83.2(2)
C5 C6 C7 C30 -155.1(2)
O26 C8 C9 O27 -71.4(2)
C14 C8 C9 O27 173.78(17)
C30 C8 C9 O27 45.7(2)
O26 C8 C9 C11 51.6(2)
C14 C8 C9 C11 -63.2(2)
C30 C8 C9 C11 168.69(19)
C2 C1 C10 O32 -1.2(3)
C2 C1 C10 C19 114.1(3)
C2 C1 C10 C5 -118.8(3)
C6 C5 C10 O32 -62.4(3)
C4 C5 C10 O32 60.5(3)
C6 C5 C10 C1 50.0(3)
C4 C5 C10 C1 172.9(2)
C6 C5 C10 C19 175.5(2)
C4 C5 C10 C19 -61.6(3)
O27 C9 C11 C12 179.6(2)
C8 C9 C11 C12 63.9(3)
C9 C11 C12 C13 -36.9(3)
C11 C12 C13 C18 81.8(3)
C11 C12 C13 C17 -121.6(2)
C11 C12 C13 C14 11.3(4)
O26 C8 C14 C15 46.8(2)
C30 C8 C14 C15 -80.4(3)
C9 C8 C14 C15 163.8(2)
O26 C8 C14 C18 -153.3(2)
C30 C8 C14 C18 79.4(3)
C9 C8 C14 C18 -36.3(3)
O26 C8 C14 C13 -82.3(2)
C30 C8 C14 C13 150.39(19)
C9 C8 C14 C13 34.6(3)
C18 C13 C14 C15 106.1(2)
C17 C13 C14 C15 -6.3(3)
C12 C13 C14 C15 -145.0(2)
C17 C13 C14 C18 -112.5(2)
C12 C13 C14 C18 108.8(2)
C18 C13 C14 C8 -119.1(2)
C17 C13 C14 C8 128.4(2)
C12 C13 C14 C8 -10.3(3)
C18 C14 C15 O25 -117.9(3)
C8 C14 C15 O25 45.0(4)
C13 C14 C15 O25 179.3(3)
C18 C14 C15 O16 60.4(3)
C8 C14 C15 O16 -136.7(2)
C13 C14 C15 O16 -2.4(3)
O25 C15 O16 C17 -170.9(3)
C14 C15 O16 C17 10.7(3)
C15 O16 C17 C20 -142.1(2)
C15 O16 C17 C13 -14.5(3)
C18 C13 C17 O16 -51.5(2)
C14 C13 C17 O16 12.2(2)
C12 C13 C17 O16 151.3(2)
C18 C13 C17 C20 70.2(3)
C14 C13 C17 C20 133.8(2)
C12 C13 C17 C20 -87.0(3)
C17 C13 C18 C14 92.8(2)
C12 C13 C18 C14 -110.1(2)
C15 C14 C18 C13 -96.2(2)
C8 C14 C18 C13 102.8(2)
O16 C17 C20 C22 121.1(3)
C13 C17 C20 C22 .9(4)
O16 C17 C20 C21 -60.9(3)
C13 C17 C20 C21 178.8(2)
C22 C20 C21 C23 .3(3)
C17 C20 C21 C23 -178.1(3)
C21 C20 C22 O24 -.6(3)
C17 C20 C22 O24 177.6(2)
C20 C21 C23 O24 .2(4)
C20 C22 O24 C23 .7(3)
C21 C23 O24 C22 -.5(4)
C11 C9 O27 C7 -163.94(19)
C8 C9 O27 C7 -43.4(2)
O31 C7 O27 C9 -93.8(2)
C6 C7 O27 C9 151.35(19)
C30 C7 O27 C9 22.9(2)
O26 C8 C30 C7 83.8(2)
C14 C8 C30 C7 -151.90(19)
C9 C8 C30 C7 -30.9(2)
O31 C7 C30 C8 124.71(19)
O27 C7 C30 C8 6.6(2)
C6 C7 C30 C8 -117.1(2)
O27 C7 O31 C4 -90.2(2)
C6 C7 O31 C4 28.0(3)
C30 C7 O31 C4 154.34(19)
C29 C4 O31 C7 109.4(3)
C28 C4 O31 C7 -132.6(2)
C5 C4 O31 C7 -8.9(3)
O33 C3 O32 C10 -178.3(3)
C2 C3 O32 C10 1.2(3)
C1 C10 O32 C3 -.1(3)
C19 C10 O32 C3 -117.2(2)
C5 C10 O32 C3 117.7(2)

loop_
_cod_related_entry_id
_cod_related_entry_database
_cod_related_entry_code
1 ChemSpider 30654606
